data_4114529
loop_
_publ_author_name
'Ingrid Castro-Rodriguez'
'Hidetaka Nakai'
'Peter Gantzel'
'Lev N. Zakharov'
'Arnold L. Rheingold'
'Karsten Meyer'

_publ_section_title
;
 Evidence for Alkane Coordination to an Electron-Rich Uranium Center
;
_journal_name_full 'Journal of the American Chemical Society'
_journal_page_first 15734
_journal_page_last 15735
_journal_paper_doi 10.1021/ja0379316
_journal_volume 125
_journal_year 2003
_chemical_formula_sum 'C61 H98 N3 O3 U'
_chemical_formula_weight 1149.37
_chemical_name_systematic
; 
 ? 
;
_space_group_IT_number 14
_symmetry_cell_setting monoclinic
_symmetry_space_group_name_Hall '-P 2yn'
_symmetry_space_group_name_H-M 'P 1 21/n 1'
_atom_sites_solution_hydrogens geom
_atom_sites_solution_primary direct
_atom_sites_solution_secondary difmap
_audit_creation_method SHELXL-97
_cell_angle_alpha 90.00
_cell_angle_beta 90.000(3)
_cell_angle_gamma 90.00
_cell_formula_units_Z 4
_cell_length_a 19.429(3)
_cell_length_b 14.987(3)
_cell_length_c 20.480(4)
_cell_measurement_temperature 100(2)
_cell_volume 5963.4(19)
_computing_cell_refinement 'Bruker SMART'
_computing_data_collection 'Bruker SMART'
_computing_data_reduction 'Bruker SAINT'
_computing_molecular_graphics 'Bruker SHELXTL'
_computing_publication_material 'Bruker SHELXTL'
_computing_structure_refinement 'SHELXL-97 (Sheldrick, 1997)'
_computing_structure_solution 'SHELXS-97 (Sheldrick, 1990)'
_diffrn_ambient_temperature 100(2)
_diffrn_measured_fraction_theta_full 0.998
_diffrn_measured_fraction_theta_max 0.998
_diffrn_measurement_device_type 'CCD area detector'
_diffrn_measurement_method 'phi and omega scans'
_diffrn_radiation_monochromator graphite
_diffrn_radiation_source 'fine-focus sealed tube'
_diffrn_radiation_type MoK\a
_diffrn_radiation_wavelength 0.71073
_diffrn_reflns_av_R_equivalents 0.0449
_diffrn_reflns_av_sigmaI/netI 0.0437
_diffrn_reflns_limit_h_max 22
_diffrn_reflns_limit_h_min -22
_diffrn_reflns_limit_k_max 17
_diffrn_reflns_limit_k_min -17
_diffrn_reflns_limit_l_max 23
_diffrn_reflns_limit_l_min -22
_diffrn_reflns_number 39149
_diffrn_reflns_theta_full 24.00
_diffrn_reflns_theta_max 24.00
_diffrn_reflns_theta_min 1.05
_exptl_absorpt_coefficient_mu 2.764
_exptl_absorpt_correction_T_max 0.8742
_exptl_absorpt_correction_T_min 0.6079
_exptl_absorpt_correction_type multi-scan
_exptl_absorpt_process_details SADABS
_exptl_crystal_density_diffrn 1.280
_exptl_crystal_density_meas 0
_exptl_crystal_description block
_exptl_crystal_F_000 2364
_exptl_crystal_size_max 0.20
_exptl_crystal_size_mid 0.05
_exptl_crystal_size_min 0.05
_refine_diff_density_max 1.661
_refine_diff_density_min -0.781
_refine_diff_density_rms 0.135
_refine_ls_extinction_method none
_refine_ls_goodness_of_fit_ref 1.039
_refine_ls_hydrogen_treatment mixed
_refine_ls_matrix_type full
_refine_ls_number_parameters 559
_refine_ls_number_reflns 9338
_refine_ls_number_restraints 10
_refine_ls_restrained_S_all 1.039
_refine_ls_R_factor_all 0.0666
_refine_ls_R_factor_gt 0.0511
_refine_ls_shift/su_max 0.463
_refine_ls_shift/su_mean 0.055
_refine_ls_structure_factor_coef Fsqd
_refine_ls_weighting_details 'calc w=1/[\s^2^(Fo^2^)+(0.0840P)^2^+7.4267P] where P=(Fo^2^+2Fc^2^)/3'
_refine_ls_weighting_scheme calc
_refine_ls_wR_factor_gt 0.1292
_refine_ls_wR_factor_ref 0.1375
_reflns_number_gt 7508
_reflns_number_total 9338
_reflns_threshold_expression >2sigma(I)
_cod_data_source_file ja0379316si20030815_011834_2.cif
_cod_data_source_block ing39(compound_1b)
_cod_original_cell_volume 5963.5(18)
_cod_database_code 4114529

loop_
_symmetry_equiv_pos_as_xyz
'x, y, z'
'-x+1/2, y+1/2, -z+1/2'
'-x, -y, -z'
'x-1/2, -y-1/2, z-1/2'

loop_
_atom_site_label
_atom_site_type_symbol
_atom_site_fract_x
_atom_site_fract_y
_atom_site_fract_z
_atom_site_U_iso_or_equiv
_atom_site_adp_type
_atom_site_occupancy
_atom_site_symmetry_multiplicity
_atom_site_calc_flag
_atom_site_refinement_flags
U1 U 0.092301(16) 0.281136(17) 0.25326(2) 0.03942(13) Uani 1 1 d .
O1 O -0.0076(4) 0.3120(5) 0.2135(4) 0.0533(19) Uani 1 1 d .
O2 O 0.0777(4) 0.2370(5) 0.3619(3) 0.056(2) Uani 1 1 d .
O3 O 0.1498(3) 0.1752(5) 0.2005(3) 0.0516(18) Uani 1 1 d .
N1 N 0.2206(4) 0.3376(5) 0.2573(6) 0.053(2) Uani 1 1 d .
N2 N 0.1082(6) 0.4317(7) 0.3230(4) 0.051(3) Uani 1 1 d .
N3 N 0.1139(5) 0.4274(5) 0.1804(4) 0.035(3) Uani 1 1 d .
C1 C 0.2302(6) 0.3779(10) 0.3245(7) 0.084(5) Uani 1 1 d .
H1A H 0.2265 0.3293 0.3571 0.101 Uiso 1 1 calc R
H1B H 0.2776 0.4019 0.3272 0.101 Uiso 1 1 calc R
C2 C 0.1843(6) 0.4463(7) 0.3429(5) 0.038(3) Uani 1 1 d .
H2A H 0.2004 0.5030 0.3233 0.046 Uiso 1 1 calc R
H2B H 0.1864 0.4532 0.3909 0.046 Uiso 1 1 calc R
C3 C 0.0851(14) 0.5046(8) 0.2864(6) 0.091(6) Uani 1 1 d .
H3A H 0.0344 0.5063 0.2903 0.109 Uiso 1 1 calc R
H3B H 0.1028 0.5591 0.3080 0.109 Uiso 1 1 calc R
C4 C 0.1008(11) 0.5117(7) 0.2204(5) 0.077(5) Uani 1 1 d .
H4A H 0.1423 0.5498 0.2166 0.092 Uiso 1 1 calc R
H4B H 0.0625 0.5443 0.1992 0.092 Uiso 1 1 calc R
C5 C 0.1822(7) 0.4136(10) 0.1593(5) 0.061(4) Uani 1 1 d .
H5A H 0.1956 0.4637 0.1305 0.073 Uiso 1 1 calc R
H5B H 0.1836 0.3583 0.1328 0.073 Uiso 1 1 calc R
C6 C 0.2382(7) 0.4052(9) 0.2169(5) 0.061(3) Uani 1 1 d .
H6A H 0.2842 0.3937 0.1979 0.073 Uiso 1 1 calc R
H6B H 0.2403 0.4618 0.2417 0.073 Uiso 1 1 calc R
C7 C 0.2652(4) 0.2563(5) 0.2525(6) 0.042(2) Uani 1 1 d .
H7A H 0.3130 0.2725 0.2644 0.050 Uiso 1 1 calc R
H7B H 0.2489 0.2112 0.2842 0.050 Uiso 1 1 calc R
C8 C 0.0656(6) 0.4200(9) 0.3788(5) 0.052(4) Uani 1 1 d .
H8A H 0.0203 0.3982 0.3634 0.062 Uiso 1 1 calc R
H8B H 0.0579 0.4796 0.3983 0.062 Uiso 1 1 calc R
C9 C 0.0635(7) 0.4223(7) 0.1210(7) 0.061(4) Uani 1 1 d .
H9A H 0.0635 0.3616 0.1020 0.073 Uiso 1 1 calc R
H9B H 0.0772 0.4654 0.0867 0.073 Uiso 1 1 calc R
C1A C 0.2052(5) 0.1796(6) 0.1629(5) 0.039(2) Uani 1 1 d .
C2A C 0.2652(5) 0.2182(6) 0.1891(5) 0.043(2) Uani 1 1 d .
C3A C 0.3244(5) 0.2278(6) 0.1478(5) 0.043(2) Uani 1 1 d .
H3AA H 0.3655 0.2512 0.1662 0.051 Uiso 1 1 calc R
C4A C 0.3245(5) 0.2051(6) 0.0837(5) 0.043(2) Uani 1 1 d .
C5A C 0.2638(5) 0.1599(6) 0.0606(5) 0.047(3) Uani 1 1 d .
H5AA H 0.2644 0.1372 0.0173 0.056 Uiso 1 1 calc R
C6A C 0.2049(5) 0.1472(7) 0.0970(5) 0.045(2) Uani 1 1 d .
C7A C 0.3850(7) 0.2211(6) 0.0390(6) 0.055(3) Uani 1 1 d .
C8A C 0.4491(6) 0.2574(10) 0.0734(7) 0.075(4) Uani 1 1 d .
H8AA H 0.4855 0.2676 0.0411 0.112 Uiso 1 1 calc R
H8AB H 0.4650 0.2140 0.1058 0.112 Uiso 1 1 calc R
H8AC H 0.4378 0.3137 0.0951 0.112 Uiso 1 1 calc R
C9A C 0.3708(18) 0.2895(12) -0.0152(11) 0.172(15) Uani 1 1 d .
H9AA H 0.4122 0.2971 -0.0419 0.258 Uiso 1 1 calc R
H9AB H 0.3582 0.3468 0.0045 0.258 Uiso 1 1 calc R
H9AC H 0.3329 0.2683 -0.0427 0.258 Uiso 1 1 calc R
C10A C 0.4118(9) 0.1427(8) 0.0009(6) 0.071(4) Uani 1 1 d .
H10A H 0.4505 0.1619 -0.0263 0.107 Uiso 1 1 calc R
H10B H 0.3751 0.1189 -0.0269 0.107 Uiso 1 1 calc R
H10C H 0.4273 0.0963 0.0313 0.107 Uiso 1 1 calc R
C11A C 0.1393(7) 0.0993(7) 0.0662(7) 0.060(4) Uani 1 1 d .
C12A C 0.1536(9) 0.0669(11) 0.0004(8) 0.095(6) Uani 1 1 d .
H12A H 0.1124 0.0380 -0.0173 0.143 Uiso 1 1 calc R
H12B H 0.1915 0.0238 0.0020 0.143 Uiso 1 1 calc R
H12C H 0.1665 0.1172 -0.0276 0.143 Uiso 1 1 calc R
C13A C 0.0789(6) 0.1651(10) 0.0630(7) 0.081(4) Uani 1 1 d .
H13A H 0.0389 0.1356 0.0433 0.122 Uiso 1 1 calc R
H13B H 0.0919 0.2167 0.0363 0.122 Uiso 1 1 calc R
H13C H 0.0672 0.1850 0.1072 0.122 Uiso 1 1 calc R
C14A C 0.1246(6) 0.0233(8) 0.1092(7) 0.078(4) Uani 1 1 d .
H14A H 0.0848 -0.0097 0.0924 0.118 Uiso 1 1 calc R
H14B H 0.1144 0.0451 0.1533 0.118 Uiso 1 1 calc R
H14C H 0.1647 -0.0163 0.1107 0.118 Uiso 1 1 calc R
C1B C 0.0958(5) 0.2630(7) 0.4226(5) 0.047(2) Uani 1 1 d .
C2B C 0.0911(5) 0.3534(7) 0.4373(5) 0.049(2) Uani 1 1 d .
C3B C 0.1084(5) 0.3845(7) 0.5003(5) 0.045(3) Uani 1 1 d .
H3BA H 0.1036 0.4464 0.5094 0.054 Uiso 1 1 calc R
C4B C 0.1314(6) 0.3300(10) 0.5486(6) 0.066(4) Uani 1 1 d .
C5B C 0.1324(6) 0.2362(7) 0.5322(5) 0.049(3) Uani 1 1 d .
H5BA H 0.1445 0.1946 0.5652 0.059 Uiso 1 1 calc R
C6B C 0.1166(6) 0.2042(7) 0.4710(7) 0.064(4) Uani 1 1 d .
C7B C 0.1504(7) 0.3711(13) 0.6147(6) 0.068(5) Uani 1 1 d .
C8B C 0.0914(8) 0.4260(11) 0.6388(5) 0.085(5) Uani 1 1 d .
H8BA H 0.0796 0.4711 0.6060 0.128 Uiso 1 1 calc R
H8BB H 0.1044 0.4555 0.6797 0.128 Uiso 1 1 calc R
H8BC H 0.0515 0.3873 0.6464 0.128 Uiso 1 1 calc R
C9B C 0.2169(8) 0.4121(15) 0.6142(8) 0.128(9) Uani 1 1 d .
H9BA H 0.2157 0.4656 0.5867 0.192 Uiso 1 1 calc R
H9BB H 0.2508 0.3700 0.5966 0.192 Uiso 1 1 calc R
H9BC H 0.2299 0.4287 0.6588 0.192 Uiso 1 1 calc R
C10B C 0.1579(15) 0.2897(11) 0.6545(8) 0.151(11) Uani 1 1 d .
H10D H 0.1700 0.3061 0.6994 0.227 Uiso 1 1 calc R
H10E H 0.1943 0.2521 0.6360 0.227 Uiso 1 1 calc R
H10F H 0.1143 0.2566 0.6546 0.227 Uiso 1 1 calc R
C11B C 0.1195(16) 0.1036(12) 0.4565(11) 0.149(11) Uani 1 1 d .
C12B C 0.0403(9) 0.0706(9) 0.4381(9) 0.101(6) Uani 1 1 d .
H12D H 0.0406 0.0065 0.4285 0.151 Uiso 1 1 calc R
H12E H 0.0239 0.1035 0.3999 0.151 Uiso 1 1 calc R
H12F H 0.0098 0.0821 0.4752 0.151 Uiso 1 1 calc R
C13B C 0.1673(10) 0.0804(13) 0.4010(9) 0.114(6) Uiso 1 1 d .
H13D H 0.2127 0.1066 0.4091 0.172 Uiso 1 1 calc R
H13E H 0.1486 0.1041 0.3600 0.172 Uiso 1 1 calc R
H13F H 0.1715 0.0154 0.3977 0.172 Uiso 1 1 calc R
C14B C 0.1480(11) 0.0572(11) 0.5158(6) 0.099(7) Uani 1 1 d .
H14D H 0.1941 0.0803 0.5253 0.149 Uiso 1 1 calc R
H14E H 0.1507 -0.0071 0.5074 0.149 Uiso 1 1 calc R
H14F H 0.1178 0.0681 0.5532 0.149 Uiso 1 1 calc R
C1C C -0.0431(6) 0.3793(7) 0.1880(5) 0.046(3) Uani 1 1 d .
C2C C -0.0082(6) 0.4455(7) 0.1481(5) 0.044(3) Uani 1 1 d .
C3C C -0.0438(7) 0.5146(8) 0.1244(5) 0.066(4) Uani 1 1 d .
H3CA H -0.0202 0.5545 0.0963 0.079 Uiso 1 1 calc R
C4C C -0.1154(8) 0.5335(11) 0.1380(6) 0.077(5) Uani 1 1 d .
C5C C -0.1478(7) 0.4674(8) 0.1800(6) 0.063(3) Uani 1 1 d .
H5CA H -0.1948 0.4759 0.1911 0.076 Uiso 1 1 calc R
C6C C -0.1145(5) 0.3926(8) 0.2050(5) 0.053(3) Uani 1 1 d .
C7C C -0.1468(11) 0.6215(12) 0.1114(8) 0.083(5) Uani 1 1 d .
C8C C -0.1260(17) 0.6926(12) 0.1528(18) 0.27(2) Uani 1 1 d .
H8CA H -0.0770 0.7048 0.1462 0.407 Uiso 1 1 calc R
H8CB H -0.1340 0.6759 0.1985 0.407 Uiso 1 1 calc R
H8CC H -0.1528 0.7461 0.1424 0.407 Uiso 1 1 calc R
C9C C -0.2252(14) 0.607(2) 0.1334(12) 0.192(13) Uani 1 1 d .
H9CA H -0.2286 0.6112 0.1811 0.288 Uiso 1 1 calc R
H9CB H -0.2406 0.5475 0.1194 0.288 Uiso 1 1 calc R
H9CC H -0.2543 0.6524 0.1132 0.288 Uiso 1 1 calc R
C10C C -0.1502(12) 0.6090(15) 0.0334(7) 0.147(10) Uani 1 1 d .
H10G H -0.1033 0.6056 0.0157 0.220 Uiso 1 1 calc R
H10H H -0.1742 0.6599 0.0138 0.220 Uiso 1 1 calc R
H10I H -0.1750 0.5538 0.0230 0.220 Uiso 1 1 calc R
C11C C -0.1527(5) 0.3255(7) 0.2530(10) 0.072(4) Uani 1 1 d .
C12C C -0.1208(7) 0.3153(10) 0.3134(6) 0.081(4) Uani 1 1 d .
H12G H -0.1461 0.2710 0.3393 0.122 Uiso 1 1 calc R
H12H H -0.1207 0.3725 0.3365 0.122 Uiso 1 1 calc R
H12I H -0.0734 0.2950 0.3070 0.122 Uiso 1 1 calc R
C13C C -0.1529(7) 0.2342(9) 0.2151(9) 0.107(6) Uani 1 1 d .
H13G H -0.1754 0.1885 0.2418 0.160 Uiso 1 1 calc R
H13H H -0.1054 0.2161 0.2059 0.160 Uiso 1 1 calc R
H13I H -0.1780 0.2412 0.1739 0.160 Uiso 1 1 calc R
C14C C -0.2290(5) 0.3537(8) 0.2598(10) 0.085(4) Uani 1 1 d .
H14G H -0.2530 0.3114 0.2884 0.127 Uiso 1 1 calc R
H14H H -0.2508 0.3539 0.2167 0.127 Uiso 1 1 calc R
H14I H -0.2315 0.4136 0.2788 0.127 Uiso 1 1 calc R
C1E C 0.1020(18) 0.767(2) 0.0554(13) 0.218(15) Uiso 1 1 d D
H1EA H 0.1122 0.8080 0.0919 0.262 Uiso 1 1 calc R
H1EB H 0.0517 0.7622 0.0487 0.262 Uiso 1 1 calc R
C2E C 0.136(2) 0.675(2) 0.0644(16) 0.33(2) Uiso 1 1 d D
H2EA H 0.1176 0.6408 0.1018 0.398 Uiso 1 1 calc R
H2EB H 0.1870 0.6777 0.0660 0.398 Uiso 1 1 calc R
C3E C 0.1074(15) 0.6454(19) -0.0021(12) 0.164(10) Uiso 1 1 d D
H3EA H 0.1100 0.5804 -0.0105 0.197 Uiso 1 1 calc R
H3EB H 0.0617 0.6701 -0.0133 0.197 Uiso 1 1 calc R
C4E C 0.1688(17) 0.6995(14) -0.028(2) 0.271(19) Uiso 1 1 d D
H4EA H 0.1747 0.6935 -0.0756 0.325 Uiso 1 1 calc R
H4EB H 0.2123 0.6844 -0.0052 0.325 Uiso 1 1 calc R
C5E C 0.1410(11) 0.7918(12) -0.0080(9) 0.104(6) Uiso 1 1 d D
H5EA H 0.1096 0.8165 -0.0415 0.125 Uiso 1 1 calc R
H5EB H 0.1786 0.8347 0.0005 0.125 Uiso 1 1 calc R
C1D C 0.029(2) -0.043(2) 0.270(2) 0.38(3) Uiso 1 1 d D
H1DC H 0.0774 -0.0328 0.2569 0.451 Uiso 1 1 calc R
H1DD H 0.0293 -0.0530 0.3177 0.451 Uiso 1 1 calc R
C2D C -0.0095(15) 0.046(2) 0.2584(19) 0.223(12) Uiso 1 1 d D
H2DC H -0.0086 0.0851 0.2976 0.268 Uiso 1 1 calc R
H2DD H 0.0092 0.0795 0.2205 0.268 Uiso 1 1 calc R
C3D C -0.0821(16) 0.009(2) 0.245(2) 0.34(2) Uiso 1 1 d D
H3DC H -0.1106 0.0062 0.2848 0.414 Uiso 1 1 calc R
H3DD H -0.1065 0.0430 0.2106 0.414 Uiso 1 1 calc R
C4D C -0.0608(14) -0.0847(19) 0.2210(13) 0.193(11) Uiso 1 1 d D
H4DC H -0.0624 -0.0825 0.1727 0.232 Uiso 1 1 calc R
H4DD H -0.0980 -0.1256 0.2348 0.232 Uiso 1 1 calc R
C5D C 0.0070(15) -0.132(2) 0.239(2) 0.251(15) Uiso 1 1 d D
H5DC H 0.0019 -0.1815 0.2699 0.301 Uiso 1 1 calc R
H5DD H 0.0351 -0.1494 0.2004 0.301 Uiso 1 1 calc R

loop_
_atom_site_aniso_label
_atom_site_aniso_U_11
_atom_site_aniso_U_22
_atom_site_aniso_U_33
_atom_site_aniso_U_23
_atom_site_aniso_U_13
_atom_site_aniso_U_12
U1 0.03047(17) 0.02996(16) 0.0578(2) 0.0004(2) 0.0078(3) -0.00076(13)
O1 0.052(4) 0.039(4) 0.069(5) 0.005(3) -0.014(4) 0.003(3)
O2 0.071(5) 0.058(5) 0.038(4) 0.004(3) 0.020(4) 0.001(4)
O3 0.043(4) 0.054(4) 0.059(5) -0.003(4) -0.007(4) 0.004(3)
N1 0.036(4) 0.040(4) 0.084(7) -0.014(6) -0.001(7) 0.001(3)
N2 0.049(8) 0.060(7) 0.043(5) 0.006(5) -0.019(5) 0.023(5)
N3 0.046(7) 0.015(4) 0.043(5) 0.002(3) 0.017(4) -0.018(4)
C1 0.027(6) 0.111(11) 0.115(11) -0.074(9) -0.044(7) 0.018(7)
C2 0.040(6) 0.048(7) 0.027(5) 0.000(5) -0.004(5) -0.022(5)
C3 0.180(19) 0.040(7) 0.054(9) -0.023(6) -0.038(11) 0.032(11)
C4 0.161(16) 0.025(6) 0.045(7) 0.010(5) 0.057(9) 0.023(8)
C5 0.059(9) 0.089(11) 0.035(6) -0.012(6) 0.016(6) -0.052(8)
C6 0.073(9) 0.072(8) 0.037(6) -0.008(6) 0.024(6) 0.007(6)
C7 0.031(4) 0.051(4) 0.044(5) 0.005(6) 0.013(7) 0.003(3)
C8 0.023(6) 0.078(10) 0.055(7) -0.017(7) 0.011(6) 0.006(6)
C9 0.070(10) 0.014(6) 0.098(10) 0.008(6) 0.041(8) 0.012(6)
C1A 0.032(5) 0.038(5) 0.047(6) 0.012(5) 0.007(4) 0.004(4)
C2A 0.035(6) 0.047(6) 0.047(6) -0.005(5) 0.004(4) 0.006(5)
C3A 0.044(6) 0.044(6) 0.040(6) 0.000(5) -0.004(5) -0.005(5)
C4A 0.043(6) 0.033(5) 0.052(6) -0.001(4) 0.003(5) 0.011(4)
C5A 0.062(7) 0.040(5) 0.039(6) 0.006(5) 0.013(5) 0.016(5)
C6A 0.056(7) 0.046(6) 0.033(6) 0.003(4) -0.012(5) 0.006(5)
C7A 0.075(8) 0.027(5) 0.063(7) -0.005(5) 0.009(6) -0.015(5)
C8A 0.036(7) 0.090(9) 0.099(11) -0.001(8) 0.015(7) -0.002(6)
C9A 0.30(4) 0.077(13) 0.143(18) 0.064(12) 0.00(2) -0.005(16)
C10A 0.082(9) 0.071(8) 0.061(7) -0.016(6) 0.037(7) 0.015(7)
C11A 0.076(9) 0.021(6) 0.084(9) -0.017(6) 0.045(8) -0.005(6)
C12A 0.071(11) 0.065(10) 0.150(16) 0.040(11) 0.002(11) 0.008(9)
C13A 0.041(7) 0.092(10) 0.109(11) -0.053(9) -0.031(7) 0.015(7)
C14A 0.047(7) 0.061(8) 0.127(12) -0.046(8) -0.014(7) 0.011(6)
C1B 0.042(6) 0.054(6) 0.044(6) -0.002(5) 0.014(5) 0.020(5)
C2B 0.041(5) 0.054(6) 0.051(6) 0.007(5) -0.003(5) 0.018(5)
C3B 0.041(6) 0.043(6) 0.049(6) 0.005(5) 0.004(5) 0.025(5)
C4B 0.047(7) 0.107(11) 0.044(7) 0.013(7) -0.005(5) 0.032(7)
C5B 0.063(7) 0.047(6) 0.037(6) 0.005(5) 0.006(5) 0.029(5)
C6B 0.048(7) 0.051(7) 0.092(10) 0.029(7) 0.029(7) 0.025(6)
C7B 0.042(8) 0.129(14) 0.032(7) -0.020(8) -0.002(6) 0.039(9)
C8B 0.054(8) 0.159(15) 0.043(7) -0.033(7) 0.014(7) 0.029(10)
C9B 0.055(9) 0.25(2) 0.077(10) -0.091(13) 0.020(8) -0.069(12)
C10B 0.28(3) 0.099(16) 0.072(11) -0.031(10) 0.076(16) 0.017(15)
C11B 0.25(3) 0.065(12) 0.137(16) -0.016(11) 0.004(18) 0.087(16)
C12B 0.117(13) 0.047(8) 0.137(15) -0.004(9) 0.056(12) -0.014(8)
C14B 0.17(2) 0.065(10) 0.062(9) 0.017(7) 0.004(10) 0.059(11)
C1C 0.054(7) 0.056(6) 0.029(6) -0.018(5) -0.001(5) 0.003(5)
C2C 0.056(6) 0.051(6) 0.025(5) 0.001(5) -0.013(5) 0.014(5)
C3C 0.115(11) 0.056(7) 0.026(6) 0.001(5) -0.014(6) 0.029(7)
C4C 0.087(12) 0.103(11) 0.041(7) 0.004(7) 0.009(6) 0.042(9)
C5C 0.064(7) 0.062(8) 0.063(8) -0.022(6) -0.034(6) 0.007(6)
C6C 0.039(6) 0.068(8) 0.053(7) -0.012(6) -0.021(5) 0.007(5)
C7C 0.108(15) 0.082(11) 0.060(9) -0.023(8) -0.004(10) 0.023(11)
C8C 0.29(4) 0.037(9) 0.48(6) 0.016(19) -0.25(4) 0.040(16)
C9C 0.17(3) 0.27(3) 0.14(2) 0.07(2) -0.048(19) 0.07(2)
C10C 0.19(2) 0.20(2) 0.051(9) 0.025(11) -0.022(11) 0.131(19)
C11C 0.040(5) 0.054(6) 0.121(10) -0.027(10) -0.049(10) -0.011(4)
C12C 0.065(9) 0.116(11) 0.063(8) 0.000(8) 0.020(7) -0.031(8)
C13C 0.050(8) 0.080(10) 0.190(19) 0.009(10) -0.021(9) -0.030(7)
C14C 0.036(5) 0.095(8) 0.123(12) -0.001(11) -0.010(9) -0.008(6)

loop_
_atom_type_symbol
_atom_type_description
_atom_type_scat_dispersion_real
_atom_type_scat_dispersion_imag
_atom_type_scat_source
C C 0.0033 0.0016 'International Tables Vol C Tables 4.2.6.8 and 6.1.1.4'
H H 0.0000 0.0000 'International Tables Vol C Tables 4.2.6.8 and 6.1.1.4'
N N 0.0061 0.0033 'International Tables Vol C Tables 4.2.6.8 and 6.1.1.4'
O O 0.0106 0.0060 'International Tables Vol C Tables 4.2.6.8 and 6.1.1.4'
U U -9.6767 9.6646 'International Tables Vol C Tables 4.2.6.8 and 6.1.1.4'

loop_
_geom_angle_atom_site_label_1
_geom_angle_atom_site_label_2
_geom_angle_atom_site_label_3
_geom_angle
O1 U1 O3 115.0(3)
O1 U1 O2 108.1(3)
O3 U1 O2 108.8(3)
O1 U1 N1 142.7(3)
O3 U1 N1 76.6(3)
O2 U1 N1 100.1(4)
O1 U1 N2 97.1(3)
O3 U1 N2 143.2(3)
O2 U1 N2 75.3(3)
N1 U1 N2 66.7(3)
O1 U1 N3 75.9(3)
O3 U1 N3 103.6(3)
O2 U1 N3 141.1(3)
N1 U1 N3 66.9(3)
N2 U1 N3 65.9(2)
C1C O1 U1 141.1(7)
C1B O2 U1 139.8(6)
C1A O3 U1 131.0(6)
C6 N1 C7 115.0(9)
C6 N1 C1 103.1(10)
C7 N1 C1 108.2(10)
C6 N1 U1 117.4(8)
C7 N1 U1 106.5(5)
C1 N1 U1 105.8(7)
C3 N2 C8 109.9(12)
C3 N2 C2 109.7(13)
C8 N2 C2 111.1(8)
C3 N2 U1 109.6(7)
C8 N2 U1 104.9(8)
C2 N2 U1 111.6(7)
C5 N3 C4 116.3(11)
C5 N3 C9 110.0(8)
C4 N3 C9 110.7(10)
C5 N3 U1 101.4(7)
C4 N3 U1 110.6(5)
C9 N3 U1 107.1(5)
C2 C1 N1 117.1(10)
C1 C2 N2 115.5(9)
C4 C3 N2 120.7(16)
C3 C4 N3 119.7(10)
N3 C5 C6 114.9(9)
N1 C6 C5 109.7(11)
C2A C7 N1 112.8(10)
N2 C8 C2B 119.2(9)
N3 C9 C2C 105.9(9)
O3 C1A C2A 118.1(9)
O3 C1A C6A 121.8(9)
C2A C1A C6A 120.1(8)
C1A C2A C7 121.0(8)
C1A C2A C3A 118.6(9)
C7 C2A C3A 120.0(9)
C4A C3A C2A 123.2(10)
C3A C4A C5A 115.8(9)
C3A C4A C7A 123.3(10)
C5A C4A C7A 120.9(9)
C6A C5A C4A 124.6(9)
C5A C6A C1A 117.2(9)
C5A C6A C11A 120.9(9)
C1A C6A C11A 121.9(9)
C10A C7A C4A 117.4(9)
C10A C7A C8A 103.5(12)
C4A C7A C8A 114.3(9)
C10A C7A C9A 102.1(13)
C4A C7A C9A 113.9(15)
C8A C7A C9A 104.0(13)
C14A C11A C12A 109.5(10)
C14A C11A C6A 105.5(12)
C12A C11A C6A 111.3(11)
C14A C11A C13A 112.0(11)
C12A C11A C13A 108.7(13)
C6A C11A C13A 109.8(8)
O2 C1B C6B 123.5(10)
O2 C1B C2B 117.6(9)
C6B C1B C2B 118.9(10)
C1B C2B C3B 120.2(9)
C1B C2B C8 117.1(9)
C3B C2B C8 122.6(9)
C4B C3B C2B 123.0(10)
C3B C4B C5B 114.8(11)
C3B C4B C7B 118.7(14)
C5B C4B C7B 126.4(12)
C6B C5B C4B 123.2(10)
C1B C6B C5B 119.6(10)
C1B C6B C11B 119.7(15)
C5B C6B C11B 120.7(13)
C10B C7B C9B 105.7(18)
C10B C7B C4B 100.3(14)
C9B C7B C4B 112.5(12)
C10B C7B C8B 110.4(14)
C9B C7B C8B 117.3(16)
C4B C7B C8B 109.2(11)
C13B C11B C14B 106.0(17)
C13B C11B C6B 113(2)
C14B C11B C6B 108.1(16)
C13B C11B C12B 109.3(17)
C14B C11B C12B 113(2)
C6B C11B C12B 107.6(15)
O1 C1C C2C 119.9(9)
O1 C1C C6C 120.5(10)
C2C C1C C6C 119.3(10)
C3C C2C C1C 119.4(11)
C3C C2C C9 120.9(11)
C1C C2C C9 118.1(9)
C2C C3C C4C 125.5(13)
C3C C4C C5C 113.3(12)
C3C C4C C7C 118.5(14)
C5C C4C C7C 128.0(13)
C6C C5C C4C 124.4(12)
C5C C6C C1C 117.9(11)
C5C C6C C11C 121.3(10)
C1C C6C C11C 120.7(9)
C8C C7C C4C 108.5(15)
C8C C7C C9C 102(2)
C4C C7C C9C 99.1(15)
C8C C7C C10C 134(2)
C4C C7C C10C 105.3(12)
C9C C7C C10C 102.9(17)
C12C C11C C14C 112.0(16)
C12C C11C C13C 110.1(12)
C14C C11C C13C 106.2(9)
C12C C11C C6C 114.3(8)
C14C C11C C6C 109.3(11)
C13C C11C C6C 104.3(13)
C2E C1E C5E 96(2)
C1E C2E C3E 90(2)
C4E C3E C2E 82(3)
C3E C4E C5E 96(2)
C4E C5E C1E 100(2)
C5D C1D C2D 123(3)
C3D C2D C1D 99(3)
C4D C3D C2D 98(2)
C3D C4D C5D 125(3)
C1D C5D C4D 86(3)

loop_
_geom_bond_atom_site_label_1
_geom_bond_atom_site_label_2
_geom_bond_distance
U1 O1 2.156(7)
U1 O3 2.222(7)
U1 O2 2.337(6)
U1 N1 2.633(7)
U1 N2 2.688(10)
U1 N3 2.685(7)
O1 C1C 1.329(13)
O2 C1B 1.350(12)
O3 C1A 1.324(11)
N1 C6 1.352(15)
N1 C7 1.499(10)
N1 C1 1.515(17)
N2 C3 1.397(16)
N2 C8 1.423(14)
N2 C2 1.550(16)
N3 C5 1.411(16)
N3 C4 1.526(13)
N3 C9 1.564(16)
C1 C2 1.409(16)
C3 C4 1.390(15)
C5 C6 1.609(18)
C7 C2A 1.417(15)
C8 C2B 1.636(15)
C9 C2C 1.539(15)
C1A C2A 1.409(14)
C1A C6A 1.435(14)
C2A C3A 1.435(14)
C3A C4A 1.355(14)
C4A C5A 1.439(15)
C4A C7A 1.510(15)
C5A C6A 1.379(14)
C6A C11A 1.592(17)
C7A C10A 1.503(14)
C7A C8A 1.531(17)
C7A C9A 1.54(2)
C11A C14A 1.469(18)
C11A C12A 1.457(19)
C11A C13A 1.535(17)
C1B C6B 1.387(15)
C1B C2B 1.391(14)
C2B C3B 1.413(14)
C3B C4B 1.358(15)
C4B C5B 1.446(18)
C4B C7B 1.533(18)
C5B C6B 1.376(18)
C6B C11B 1.54(2)
C7B C10B 1.47(2)
C7B C9B 1.43(2)
C7B C8B 1.494(18)
C11B C13B 1.51(3)
C11B C14B 1.51(2)
C11B C12B 1.66(3)
C1C C2C 1.453(15)
C1C C6C 1.444(15)
C2C C3C 1.336(14)
C3C C4C 1.445(18)
C4C C5C 1.455(18)
C4C C7C 1.55(2)
C5C C6C 1.392(15)
C6C C11C 1.590(19)
C7C C8C 1.42(3)
C7C C9C 1.60(3)
C7C C10C 1.61(2)
C11C C12C 1.39(2)
C11C C14C 1.549(14)
C11C C13C 1.573(19)
C1E C2E 1.533(10)
C1E C5E 1.549(10)
C2E C3E 1.538(10)
C3E C4E 1.534(10)
C4E C5E 1.539(10)
C1D C5D 1.536(10)
C1D C2D 1.552(10)
C2D C3D 1.544(10)
C3D C4D 1.540(10)
C4D C5D 1.536(10)
